data_2239557
loop_
_publ_author_name
'Moroz, Olesia V.'
'Trush, Viktor A.'
'Sliva, Tatiana Yu.'
'Znovjyak, Kateryna O.'
'Amirkhanov, Vladimir M.'

_publ_section_title
;
 {Dimethyl
 [(phenylsulfonyl)amido]phosphato-\k^2^<i>O</i>,<i>O</i>'}bis(triphenylphosphane-\k<i>P</i>)copper(I)
;
_journal_issue 6
_journal_name_full 'Acta Crystallographica Section E'
_journal_page_first m209
_journal_page_last m210
_journal_paper_doi 10.1107/S1600536814010095
_journal_volume 70
_journal_year 2014
_chemical_formula_iupac ' [Cu (C8 H11 N O5 P S) (C18 H15 P)2]'
_chemical_formula_moiety 'C44 H41 Cu N O5 P3 S'
_chemical_formula_sum 'C44 H41 Cu N O5 P3 S'
_chemical_formula_weight 852.29
_chemical_name_systematic
'{Dimethyl [(phenylsulfonyl)amido]phosphato-\k^2^<i>O</i>,<i>O</i>'}bis(triphenylphosphane-\k<i>P</i>)copper(I)'
_space_group_crystal_system monoclinic
_space_group_IT_number 14
_space_group_name_Hall '-P 2ybc'
_space_group_name_H-M_alt 'P 1 21/c 1'
_symmetry_space_group_name_Hall '-P 2ybc'
_symmetry_space_group_name_H-M 'P 1 21/c 1'
_atom_sites_solution_hydrogens geom
_audit_creation_method SHELXL-97
_cell_angle_alpha 90
_cell_angle_beta 121.875(10)
_cell_angle_gamma 90
_cell_formula_units_Z 4
_cell_length_a 12.8657(12)
_cell_length_b 26.281(3)
_cell_length_c 13.971(3)
_cell_measurement_reflns_used 27134
_cell_measurement_temperature 100(2)
_cell_measurement_theta_max 28.477
_cell_measurement_theta_min 2.907
_cell_volume 4011.6(11)
_computing_cell_refinement 'DENZO/SCALEPACK (Otwinowski & Minor, 1997)'
_computing_data_collection 'COLLECT (Nonius, 1999)'
_computing_data_reduction 'DENZO/SCALEPACK (Otwinowski & Minor, 1997)'
_computing_molecular_graphics 'ORTEP-3 for Windows (Farrugia, 2012)'
_computing_publication_material 'WinGX (Farrugia, 2012)'
_computing_structure_refinement 'SHELXL97 (Sheldrick, 2008)'
_computing_structure_solution 'SHELXS97 (Sheldrick, 2008)'
_diffrn_ambient_temperature 100(2)
_diffrn_detector_area_resol_mean 9
_diffrn_measured_fraction_theta_full 0.993
_diffrn_measured_fraction_theta_max 0.915
_diffrn_measurement_device_type 'Nonius KappaCCD'
_diffrn_measurement_method '\f scans and \w scans with \k offset'
_diffrn_radiation_type MoK\a
_diffrn_radiation_wavelength 0.71073
_diffrn_reflns_av_R_equivalents 0.1373
_diffrn_reflns_limit_h_max 16
_diffrn_reflns_limit_h_min -16
_diffrn_reflns_limit_k_max 34
_diffrn_reflns_limit_k_min -33
_diffrn_reflns_limit_l_max 18
_diffrn_reflns_limit_l_min -18
_diffrn_reflns_number 27134
_diffrn_reflns_theta_full 25.242
_diffrn_reflns_theta_max 28.477
_diffrn_reflns_theta_min 2.907
_exptl_absorpt_coefficient_mu 0.763
_exptl_absorpt_correction_T_max 0.90
_exptl_absorpt_correction_T_min 0.74
_exptl_absorpt_correction_type multi-scan
_exptl_absorpt_process_details '(SADABS; Sheldrick, 2003)'
_exptl_crystal_colour colourless
_exptl_crystal_density_diffrn 1.411
_exptl_crystal_description needle
_exptl_crystal_F_000 1768
_exptl_crystal_size_max 0.40
_exptl_crystal_size_mid 0.30
_exptl_crystal_size_min 0.10
_refine_diff_density_max 0.482
_refine_diff_density_min -0.558
_refine_ls_extinction_method none
_refine_ls_goodness_of_fit_ref 1.036
_refine_ls_hydrogen_treatment constr
_refine_ls_matrix_type full
_refine_ls_number_parameters 438
_refine_ls_number_reflns 9293
_refine_ls_number_restraints 0
_refine_ls_restrained_S_all 1.036
_refine_ls_R_factor_all 0.1895
_refine_ls_R_factor_gt 0.0856
_refine_ls_shift/su_max 0.001
_refine_ls_shift/su_mean 0.000
_refine_ls_structure_factor_coef Fsqd
_refine_ls_weighting_details 'w=1/[\s^2^(Fo^2^)+(0.0188P)^2^] where P=(Fo^2^+2Fc^2^)/3'
_refine_ls_weighting_scheme calc
_refine_ls_wR_factor_gt 0.1014
_refine_ls_wR_factor_ref 0.1201
_reflns_number_gt 4739
_reflns_number_total 9293
_reflns_threshold_expression I>2\s(I)
_cod_data_source_file hb7222sup1.cf
_cod_data_source_block I
_cod_database_code 2239557
_cod_database_fobs_code 2239557
_shelx_space_group_comment
;
The symmetry employed for this shelxl refinement is uniquely defined
by the following loop, which should always be used as a source of
symmetry information in preference to the above space-group names.
They are only intended as comments.
;
_shelxl_version_number 2.014

loop_
_space_group_symop_operation_xyz
'x, y, z'
'-x, y+1/2, -z+1/2'
'-x, -y, -z'
'x, -y-1/2, z-1/2'

loop_
_atom_site_type_symbol
_atom_site_label
_atom_site_fract_x
_atom_site_fract_y
_atom_site_fract_z
_atom_site_U_iso_or_equiv
_atom_site_adp_type
_atom_site_calc_flag
_atom_site_occupancy
C C1 0.7620(4) 0.16461(19) 1.0173(4) 0.0134(12) Uani d 1
C C2 0.7765(5) 0.15558(19) 0.9275(4) 0.0195(13) Uani d 1
H H68 0.7094 0.1479 0.8566 0.023 Uiso calc 1
C C3 0.8930(5) 0.1582(2) 0.9452(5) 0.0257(14) Uani d 1
H H102 0.9034 0.1531 0.8848 0.031 Uiso calc 1
C C4 0.9933(5) 0.1682(2) 1.0499(5) 0.0260(14) Uani d 1
H H106 1.0707 0.1698 1.0602 0.031 Uiso calc 1
C C5 0.9789(5) 0.1758(2) 1.1401(5) 0.0323(16) Uani d 1
H H19 1.0468 0.1822 1.2115 0.039 Uiso calc 1
C C6 0.8614(5) 0.1740(2) 1.1237(5) 0.0277(15) Uani d 1
H H57 0.8509 0.1790 1.1840 0.033 Uiso calc 1
C C7 0.3285(5) 0.2987(2) 0.8180(5) 0.0375(17) Uani d 1
H H74A 0.2652 0.2749 0.7708 0.056 Uiso calc 1
H H74B 0.3002 0.3327 0.7928 0.056 Uiso calc 1
H H74C 0.3493 0.2948 0.8945 0.056 Uiso calc 1
C C8 0.6702(5) 0.2749(2) 0.8269(5) 0.0303(15) Uani d 1
H H7A 0.6423 0.3079 0.8330 0.045 Uiso calc 1
H H7B 0.7084 0.2774 0.7838 0.045 Uiso calc 1
H H7C 0.7283 0.2622 0.9008 0.045 Uiso calc 1
C C9 0.2961(5) 0.06859(19) 0.5000(4) 0.0203(5) Uani d 1
C C10 0.1706(5) 0.06746(19) 0.4622(4) 0.0203(5) Uani d 1
H H25 0.1469 0.0701 0.5144 0.024 Uiso calc 1
C C11 0.0819(5) 0.06245(18) 0.3490(4) 0.0203(5) Uani d 1
H H21 -0.0003 0.0612 0.3260 0.024 Uiso calc 1
C C12 0.1160(5) 0.05931(19) 0.2692(4) 0.0203(5) Uani d 1
H H16 0.0567 0.0560 0.1930 0.024 Uiso calc 1
C C13 0.2384(5) 0.06113(19) 0.3045(4) 0.0203(5) Uani d 1
H H15 0.2613 0.0599 0.2515 0.024 Uiso calc 1
C C14 0.3274(5) 0.06484(19) 0.4179(4) 0.0203(5) Uani d 1
H H35 0.4095 0.0648 0.4403 0.024 Uiso calc 1
C C15 0.4477(4) 0.00831(18) 0.6988(4) 0.0132(12) Uani d 1
C C16 0.4271(4) -0.03269(19) 0.6270(4) 0.0147(12) Uani d 1
H H20 0.3927 -0.0268 0.5504 0.018 Uiso calc 1
C C17 0.4570(5) -0.0819(2) 0.6678(5) 0.0189(13) Uani d 1
H H6 0.4437 -0.1088 0.6192 0.023 Uiso calc 1
C C18 0.5070(5) -0.0910(2) 0.7817(5) 0.0215(14) Uani d 1
H H56 0.5264 -0.1241 0.8093 0.026 Uiso calc 1
C C19 0.5283(5) -0.0510(2) 0.8547(5) 0.0242(14) Uani d 1
H H8 0.5628 -0.0573 0.9311 0.029 Uiso calc 1
C C20 0.4987(5) -0.0024(2) 0.8145(5) 0.0236(14) Uani d 1
H H31 0.5123 0.0241 0.8640 0.028 Uiso calc 1
C C21 0.5434(5) 0.09651(19) 0.6489(4) 0.0141(12) Uani d 1
C C22 0.6453(5) 0.0664(2) 0.6779(4) 0.0184(13) Uani d 1
H H60 0.6493 0.0333 0.7032 0.022 Uiso calc 1
C C23 0.7411(5) 0.0854(2) 0.6694(4) 0.0229(14) Uani d 1
H H29 0.8085 0.0650 0.6888 0.027 Uiso calc 1
C C24 0.7358(5) 0.1347(2) 0.6320(4) 0.0243(14) Uani d 1
H H54 0.7988 0.1472 0.6245 0.029 Uiso calc 1
C C25 0.6370(5) 0.1655(2) 0.6057(4) 0.0191(13) Uani d 1
H H70 0.6346 0.1988 0.5822 0.023 Uiso calc 1
C C26 0.5425(5) 0.14690(19) 0.6142(4) 0.0191(13) Uani d 1
H H67 0.4767 0.1680 0.5966 0.023 Uiso calc 1
C C27 0.1898(4) 0.0599(2) 0.8496(4) 0.0177(13) Uani d 1
C C28 0.1400(5) 0.0630(2) 0.9169(4) 0.0232(14) Uani d 1
H H105 0.1078 0.0938 0.9224 0.028 Uiso calc 1
C C29 0.1375(5) 0.0207(2) 0.9761(5) 0.0324(16) Uani d 1
H H1 0.1021 0.0229 1.0193 0.039 Uiso calc 1
C C30 0.1891(5) -0.0249(2) 0.9696(5) 0.0332(16) Uani d 1
H H45 0.1901 -0.0531 1.0104 0.040 Uiso calc 1
C C31 0.2386(5) -0.0284(2) 0.9029(5) 0.0285(15) Uani d 1
H H72 0.2710 -0.0591 0.8975 0.034 Uiso calc 1
C C32 0.2400(5) 0.01393(19) 0.8440(4) 0.0209(14) Uani d 1
H H38 0.2748 0.0115 0.8003 0.025 Uiso calc 1
C C33 0.0584(4) 0.11361(19) 0.6394(4) 0.0143(12) Uani d 1
C C34 0.0297(5) 0.1559(2) 0.5668(4) 0.0191(13) Uani d 1
H H61 0.0792 0.1847 0.5923 0.023 Uiso calc 1
C C35 -0.0716(5) 0.1547(2) 0.4583(5) 0.0251(15) Uani d 1
H H107 -0.0912 0.1832 0.4124 0.030 Uiso calc 1
C C36 -0.1443(5) 0.1115(2) 0.4168(5) 0.0275(15) Uani d 1
H H47 -0.2106 0.1104 0.3429 0.033 Uiso calc 1
C C37 -0.1168(5) 0.0703(2) 0.4865(5) 0.0275(15) Uani d 1
H H66 -0.1659 0.0415 0.4594 0.033 Uiso calc 1
C C38 -0.0173(5) 0.0709(2) 0.5966(4) 0.0194(13) Uani d 1
H H62 -0.0008 0.0425 0.6423 0.023 Uiso calc 1
C C39 0.1906(5) 0.1685(2) 0.8525(5) 0.0235(6) Uani d 1
C C40 0.0861(5) 0.19774(19) 0.8175(5) 0.0235(6) Uani d 1
H H13 0.0132 0.1899 0.7510 0.028 Uiso calc 1
C C41 0.0923(5) 0.2386(2) 0.8830(4) 0.0235(6) Uani d 1
H H28 0.0230 0.2585 0.8589 0.028 Uiso calc 1
C C42 0.1968(5) 0.2504(2) 0.9812(5) 0.0235(6) Uani d 1
H H65 0.1984 0.2777 1.0242 0.028 Uiso calc 1
C C43 0.3019(5) 0.2214(2) 1.0173(5) 0.0235(6) Uani d 1
H H14 0.3742 0.2291 1.0845 0.028 Uiso calc 1
C C44 0.2972(5) 0.1810(2) 0.9521(4) 0.0235(6) Uani d 1
H H75 0.3673 0.1617 0.9757 0.028 Uiso calc 1
Cu Cu1 0.36062(6) 0.12135(2) 0.75302(5) 0.01638(18) Uani d 1
N N1 0.5554(4) 0.21783(15) 0.9479(3) 0.0169(10) Uani d 1
O O1 0.5448(3) 0.12269(13) 0.9166(3) 0.0198(9) Uani d 1
O O2 0.6296(3) 0.15752(13) 1.1063(3) 0.0246(9) Uani d 1
O O3 0.3780(3) 0.19846(12) 0.7364(3) 0.0173(9) Uani d 1
O O4 0.4335(3) 0.28906(12) 0.8119(3) 0.0268(10) Uani d 1
O O5 0.5671(3) 0.24042(13) 0.7711(3) 0.0227(9) Uani d 1
P P1 0.48025(13) 0.23250(5) 0.81736(13) 0.0190(4) Uani d 1
P P2 0.41040(12) 0.07398(5) 0.65026(12) 0.0153(3) Uani d 1
P P3 0.20168(12) 0.11467(5) 0.77600(12) 0.0162(3) Uani d 1
S S1 0.61185(12) 0.16414(5) 0.99649(12) 0.0183(3) Uani d 1

loop_
_atom_site_aniso_label
_atom_site_aniso_U_11
_atom_site_aniso_U_22
_atom_site_aniso_U_33
_atom_site_aniso_U_12
_atom_site_aniso_U_13
_atom_site_aniso_U_23
C1 0.008(3) 0.014(3) 0.015(3) 0.000(2) 0.004(3) 0.003(2)
C2 0.022(4) 0.019(3) 0.018(3) -0.001(3) 0.011(3) -0.001(3)
C3 0.034(4) 0.026(3) 0.026(4) 0.003(3) 0.022(3) 0.001(3)
C4 0.015(3) 0.032(4) 0.027(4) 0.002(3) 0.008(3) 0.001(3)
C5 0.021(4) 0.045(4) 0.023(4) -0.007(3) 0.006(3) -0.013(3)
C6 0.022(4) 0.042(4) 0.021(4) 0.000(3) 0.013(3) -0.002(3)
C7 0.029(4) 0.025(4) 0.067(5) 0.002(3) 0.031(4) -0.005(3)
C8 0.025(4) 0.027(4) 0.041(4) -0.007(3) 0.020(3) 0.008(3)
C9 0.0184(14) 0.0199(12) 0.0188(14) 0.0008(11) 0.0072(12) -0.0007(11)
C10 0.0184(14) 0.0199(12) 0.0188(14) 0.0008(11) 0.0072(12) -0.0007(11)
C11 0.0184(14) 0.0199(12) 0.0188(14) 0.0008(11) 0.0072(12) -0.0007(11)
C12 0.0184(14) 0.0199(12) 0.0188(14) 0.0008(11) 0.0072(12) -0.0007(11)
C13 0.0184(14) 0.0199(12) 0.0188(14) 0.0008(11) 0.0072(12) -0.0007(11)
C14 0.0184(14) 0.0199(12) 0.0188(14) 0.0008(11) 0.0072(12) -0.0007(11)
C15 0.011(3) 0.010(3) 0.022(3) 0.000(2) 0.011(3) -0.004(2)
C16 0.012(3) 0.020(3) 0.014(3) -0.002(2) 0.008(3) 0.002(3)
C17 0.018(3) 0.018(3) 0.027(4) -0.005(3) 0.016(3) -0.006(3)
C18 0.020(3) 0.019(3) 0.028(4) 0.004(3) 0.015(3) 0.002(3)
C19 0.019(3) 0.029(4) 0.013(3) 0.002(3) 0.000(3) 0.002(3)
C20 0.025(4) 0.021(3) 0.017(3) 0.002(3) 0.005(3) -0.003(3)
C21 0.012(3) 0.018(3) 0.010(3) -0.004(2) 0.005(3) -0.008(2)
C22 0.019(3) 0.015(3) 0.026(4) -0.001(3) 0.016(3) -0.003(3)
C23 0.016(3) 0.024(3) 0.028(4) 0.001(3) 0.011(3) -0.006(3)
C24 0.027(4) 0.030(4) 0.022(3) -0.013(3) 0.017(3) -0.007(3)
C25 0.023(4) 0.021(3) 0.018(3) -0.010(3) 0.015(3) -0.005(3)
C26 0.020(3) 0.015(3) 0.021(3) -0.004(3) 0.010(3) -0.003(3)
C27 0.011(3) 0.021(3) 0.017(3) -0.004(3) 0.005(3) 0.000(3)
C28 0.020(3) 0.024(3) 0.025(4) -0.002(3) 0.011(3) 0.006(3)
C29 0.028(4) 0.037(4) 0.031(4) -0.014(3) 0.014(3) -0.001(3)
C30 0.033(4) 0.024(4) 0.025(4) -0.007(3) 0.004(3) 0.015(3)
C31 0.023(4) 0.021(4) 0.033(4) -0.003(3) 0.009(3) 0.000(3)
C32 0.013(3) 0.017(3) 0.017(3) -0.001(3) -0.002(3) 0.004(3)
C33 0.013(3) 0.015(3) 0.018(3) 0.000(2) 0.011(3) -0.002(3)
C34 0.010(3) 0.027(3) 0.025(4) -0.003(3) 0.012(3) 0.002(3)
C35 0.019(4) 0.032(4) 0.029(4) 0.006(3) 0.015(3) 0.007(3)
C36 0.011(3) 0.045(4) 0.023(4) -0.002(3) 0.007(3) -0.003(3)
C37 0.023(4) 0.026(4) 0.035(4) -0.002(3) 0.016(3) -0.006(3)
C38 0.013(3) 0.024(3) 0.019(3) 0.000(3) 0.008(3) 0.000(3)
C39 0.0276(15) 0.0243(14) 0.0243(15) 0.0026(12) 0.0176(13) -0.0019(11)
C40 0.0276(15) 0.0243(14) 0.0243(15) 0.0026(12) 0.0176(13) -0.0019(11)
C41 0.0276(15) 0.0243(14) 0.0243(15) 0.0026(12) 0.0176(13) -0.0019(11)
C42 0.0276(15) 0.0243(14) 0.0243(15) 0.0026(12) 0.0176(13) -0.0019(11)
C43 0.0276(15) 0.0243(14) 0.0243(15) 0.0026(12) 0.0176(13) -0.0019(11)
C44 0.0276(15) 0.0243(14) 0.0243(15) 0.0026(12) 0.0176(13) -0.0019(11)
Cu1 0.0157(4) 0.0148(4) 0.0206(4) -0.0015(3) 0.0109(3) -0.0025(3)
N1 0.025(3) 0.009(2) 0.017(3) -0.002(2) 0.012(2) -0.004(2)
O1 0.016(2) 0.016(2) 0.021(2) -0.0027(18) 0.0045(18) -0.0015(18)
O2 0.027(2) 0.030(2) 0.019(2) -0.0022(19) 0.014(2) 0.0023(19)
O3 0.014(2) 0.012(2) 0.024(2) -0.0024(17) 0.0090(19) 0.0023(17)
O4 0.024(2) 0.012(2) 0.041(3) 0.0049(18) 0.016(2) 0.0027(19)
O5 0.021(2) 0.022(2) 0.028(2) -0.0081(18) 0.015(2) -0.0018(19)
P1 0.0175(9) 0.0135(8) 0.0252(9) -0.0002(7) 0.0108(8) 0.0006(7)
P2 0.0143(8) 0.0137(8) 0.0186(9) -0.0004(6) 0.0093(7) -0.0005(7)
P3 0.0144(8) 0.0150(8) 0.0211(8) -0.0007(7) 0.0106(7) -0.0002(7)
S1 0.0198(9) 0.0175(8) 0.0189(8) -0.0015(7) 0.0110(7) 0.0002(7)

loop_
_atom_type_symbol
_atom_type_description
_atom_type_scat_dispersion_real
_atom_type_scat_dispersion_imag
_atom_type_scat_source
C C 0.0033 0.0016 'International Tables Vol C Tables 4.2.6.8 and 6.1.1.4'
Cu Cu 0.3201 1.2651 'International Tables Vol C Tables 4.2.6.8 and 6.1.1.4'
N N 0.0061 0.0033 'International Tables Vol C Tables 4.2.6.8 and 6.1.1.4'
O O 0.0106 0.0060 'International Tables Vol C Tables 4.2.6.8 and 6.1.1.4'
P P 0.1023 0.0942 'International Tables Vol C Tables 4.2.6.8 and 6.1.1.4'
S S 0.1246 0.1234 'International Tables Vol C Tables 4.2.6.8 and 6.1.1.4'
H H 0.0000 0.0000 'International Tables Vol C Tables 4.2.6.8 and 6.1.1.4'

loop_
_geom_angle_atom_site_label_1
_geom_angle_atom_site_label_2
_geom_angle_atom_site_label_3
_geom_angle
C6 C1 C2 121.0(5)
C6 C1 S1 118.9(4)
C2 C1 S1 120.1(4)
C1 C2 C3 118.8(5)
C1 C2 H68 120.6
C3 C2 H68 120.6
C4 C3 C2 121.2(5)
C4 C3 H102 119.4
C2 C3 H102 119.4
C3 C4 C5 119.9(5)
C3 C4 H106 120.1
C5 C4 H106 120.1
C4 C5 C6 119.8(6)
C4 C5 H19 120.1
C6 C5 H19 120.1
C1 C6 C5 119.2(5)
C1 C6 H57 120.4
C5 C6 H57 120.4
O4 C7 H74A 109.5
O4 C7 H74B 109.5
H74A C7 H74B 109.5
O4 C7 H74C 109.5
H74A C7 H74C 109.5
H74B C7 H74C 109.5
O5 C8 H7A 109.5
O5 C8 H7B 109.5
H7A C8 H7B 109.5
O5 C8 H7C 109.5
H7A C8 H7C 109.5
H7B C8 H7C 109.5
C14 C9 C10 117.3(5)
C14 C9 P2 122.7(4)
C10 C9 P2 120.1(4)
C11 C10 C9 121.3(5)
C11 C10 H25 119.3
C9 C10 H25 119.3
C10 C11 C12 120.0(5)
C10 C11 H21 120.0
C12 C11 H21 120.0
C13 C12 C11 119.5(5)
C13 C12 H16 120.3
C11 C12 H16 120.3
C12 C13 C14 120.6(5)
C12 C13 H15 119.7
C14 C13 H15 119.7
C13 C14 C9 121.3(5)
C13 C14 H35 119.4
C9 C14 H35 119.4
C16 C15 C20 117.6(5)
C16 C15 P2 123.3(4)
C20 C15 P2 119.0(4)
C17 C16 C15 121.2(5)
C17 C16 H20 119.4
C15 C16 H20 119.4
C16 C17 C18 119.6(5)
C16 C17 H6 120.2
C18 C17 H6 120.2
C17 C18 C19 120.3(5)
C17 C18 H56 119.9
C19 C18 H56 119.9
C20 C19 C18 120.2(5)
C20 C19 H8 119.9
C18 C19 H8 119.9
C19 C20 C15 121.1(5)
C19 C20 H31 119.5
C15 C20 H31 119.5
C22 C21 C26 117.9(5)
C22 C21 P2 123.9(4)
C26 C21 P2 118.2(4)
C23 C22 C21 120.7(5)
C23 C22 H60 119.6
C21 C22 H60 119.6
C24 C23 C22 119.9(5)
C24 C23 H29 120.1
C22 C23 H29 120.1
C25 C24 C23 120.2(5)
C25 C24 H54 119.9
C23 C24 H54 119.9
C26 C25 C24 120.1(5)
C26 C25 H70 120.0
C24 C25 H70 120.0
C25 C26 C21 121.2(5)
C25 C26 H67 119.4
C21 C26 H67 119.4
C28 C27 C32 118.8(5)
C28 C27 P3 122.7(4)
C32 C27 P3 118.3(4)
C27 C28 C29 121.1(5)
C27 C28 H105 119.5
C29 C28 H105 119.5
C28 C29 C30 119.0(5)
C28 C29 H1 120.5
C30 C29 H1 120.5
C31 C30 C29 120.3(5)
C31 C30 H45 119.8
C29 C30 H45 119.8
C30 C31 C32 120.1(5)
C30 C31 H72 120.0
C32 C31 H72 120.0
C31 C32 C27 120.7(5)
C31 C32 H38 119.7
C27 C32 H38 119.7
C38 C33 C34 117.7(5)
C38 C33 P3 123.5(4)
C34 C33 P3 118.3(4)
C35 C34 C33 120.4(5)
C35 C34 H61 119.8
C33 C34 H61 119.8
C34 C35 C36 120.8(5)
C34 C35 H107 119.6
C36 C35 H107 119.6
C37 C36 C35 119.0(5)
C37 C36 H47 120.5
C35 C36 H47 120.5
C36 C37 C38 121.3(5)
C36 C37 H66 119.3
C38 C37 H66 119.3
C37 C38 C33 120.6(5)
C37 C38 H62 119.7
C33 C38 H62 119.7
C44 C39 C40 118.9(5)
C44 C39 P3 115.5(4)
C40 C39 P3 125.6(4)
C41 C40 C39 119.2(5)
C41 C40 H13 120.4
C39 C40 H13 120.4
C42 C41 C40 121.7(5)
C42 C41 H28 119.1
C40 C41 H28 119.1
C41 C42 C43 119.7(5)
C41 C42 H65 120.1
C43 C42 H65 120.1
C44 C43 C42 119.0(5)
C44 C43 H14 120.5
C42 C43 H14 120.5
C43 C44 C39 121.5(5)
C43 C44 H75 119.3
C39 C44 H75 119.3
O3 Cu1 P2 112.93(9)
O3 Cu1 P3 104.75(9)
P2 Cu1 P3 129.95(6)
O3 Cu1 O1 88.88(13)
P2 Cu1 O1 98.93(9)
P3 Cu1 O1 113.89(9)
S1 N1 P1 125.1(3)
S1 O1 Cu1 131.3(2)
P1 O3 Cu1 127.3(2)
C7 O4 P1 120.7(3)
C8 O5 P1 120.7(3)
O3 P1 O5 107.5(2)
O3 P1 O4 111.3(2)
O5 P1 O4 100.9(2)
O3 P1 N1 118.7(2)
O5 P1 N1 111.6(2)
O4 P1 N1 105.4(2)
C21 P2 C15 104.3(2)
C21 P2 C9 101.8(2)
C15 P2 C9 104.4(2)
C21 P2 Cu1 114.54(16)
C15 P2 Cu1 113.38(17)
C9 P2 Cu1 116.87(17)
C27 P3 C39 103.1(2)
C27 P3 C33 103.8(2)
C39 P3 C33 106.1(2)
C27 P3 Cu1 119.89(17)
C39 P3 Cu1 112.55(18)
C33 P3 Cu1 110.26(16)
O2 S1 O1 114.8(2)
O2 S1 N1 110.3(2)
O1 S1 N1 112.7(2)
O2 S1 C1 106.1(2)
O1 S1 C1 106.2(2)
N1 S1 C1 106.1(2)

loop_
_geom_bond_atom_site_label_1
_geom_bond_atom_site_label_2
_geom_bond_distance
_geom_bond_publ_flag
C1 C6 1.378(7) ?
C1 C2 1.384(6) ?
C1 S1 1.795(5) ?
C2 C3 1.386(7) ?
C2 H68 0.9300 ?
C3 C4 1.371(7) ?
C3 H102 0.9300 ?
C4 C5 1.381(7) ?
C4 H106 0.9300 ?
C5 C6 1.405(7) ?
C5 H19 0.9300 ?
C6 H57 0.9300 ?
C7 O4 1.419(5) ?
C7 H74A 0.9600 ?
C7 H74B 0.9600 ?
C7 H74C 0.9600 ?
C8 O5 1.448(5) ?
C8 H7A 0.9600 ?
C8 H7B 0.9600 ?
C8 H7C 0.9600 ?
C9 C14 1.406(6) ?
C9 C10 1.409(6) ?
C9 P2 1.824(5) ?
C10 C11 1.383(6) ?
C10 H25 0.9300 ?
C11 C12 1.400(6) ?
C11 H21 0.9300 ?
C12 C13 1.380(6) ?
C12 H16 0.9300 ?
C13 C14 1.384(6) ?
C13 H15 0.9300 ?
C14 H35 0.9300 ?
C15 C16 1.399(6) ?
C15 C20 1.415(7) ?
C15 P2 1.824(5) ?
C16 C17 1.385(6) ?
C16 H20 0.9300 ?
C17 C18 1.386(7) ?
C17 H6 0.9300 ?
C18 C19 1.388(7) ?
C18 H56 0.9300 ?
C19 C20 1.366(7) ?
C19 H8 0.9300 ?
C20 H31 0.9300 ?
C21 C22 1.395(6) ?
C21 C26 1.409(6) ?
C21 P2 1.820(5) ?
C22 C23 1.391(6) ?
C22 H60 0.9300 ?
C23 C24 1.386(7) ?
C23 H29 0.9300 ?
C24 C25 1.382(7) ?
C24 H54 0.9300 ?
C25 C26 1.373(6) ?
C25 H70 0.9300 ?
C26 H67 0.9300 ?
C27 C28 1.392(6) ?
C27 C32 1.392(7) ?
C27 P3 1.821(5) ?
C28 C29 1.396(7) ?
C28 H105 0.9300 ?
C29 C30 1.396(7) ?
C29 H1 0.9300 ?
C30 C31 1.382(7) ?
C30 H45 0.9300 ?
C31 C32 1.390(7) ?
C31 H72 0.9300 ?
C32 H38 0.9300 ?
C33 C38 1.397(6) ?
C33 C34 1.416(6) ?
C33 P3 1.824(5) ?
C34 C35 1.382(7) ?
C34 H61 0.9300 ?
C35 C36 1.390(7) ?
C35 H107 0.9300 ?
C36 C37 1.370(7) ?
C36 H47 0.9300 ?
C37 C38 1.387(7) ?
C37 H66 0.9300 ?
C38 H62 0.9300 ?
C39 C44 1.382(7) ?
C39 C40 1.394(7) ?
C39 P3 1.823(5) ?
C40 C41 1.386(7) ?
C40 H13 0.9300 ?
C41 C42 1.355(7) ?
C41 H28 0.9300 ?
C42 C43 1.394(6) ?
C42 H65 0.9300 ?
C43 C44 1.380(7) ?
C43 H14 0.9300 ?
C44 H75 0.9300 ?
Cu1 O3 2.065(3) y
Cu1 O1 2.263(3) y
Cu1 P2 2.2345(15) y
Cu1 P3 2.2381(14) y
N1 S1 1.568(4) ?
N1 P1 1.596(4) ?
O1 S1 1.470(3) ?
O2 S1 1.438(3) ?
O3 P1 1.496(3) ?
O4 P1 1.590(3) ?
O5 P1 1.572(3) ?

loop_
_geom_torsion_atom_site_label_1
_geom_torsion_atom_site_label_2
_geom_torsion_atom_site_label_3
_geom_torsion_atom_site_label_4
_geom_torsion
C6 C1 C2 C3 -2.7(8)
S1 C1 C2 C3 177.4(4)
C1 C2 C3 C4 1.8(8)
C2 C3 C4 C5 0.0(8)
C3 C4 C5 C6 -0.8(9)
C2 C1 C6 C5 1.9(8)
S1 C1 C6 C5 -178.2(4)
C4 C5 C6 C1 -0.1(8)
C14 C9 C10 C11 0.5(7)
P2 C9 C10 C11 -178.8(4)
C9 C10 C11 C12 -1.2(8)
C10 C11 C12 C13 0.1(8)
C11 C12 C13 C14 1.5(8)
C12 C13 C14 C9 -2.2(8)
C10 C9 C14 C13 1.2(8)
P2 C9 C14 C13 -179.6(4)
C20 C15 C16 C17 -0.8(7)
P2 C15 C16 C17 180.0(4)
C15 C16 C17 C18 0.7(7)
C16 C17 C18 C19 -0.7(7)
C17 C18 C19 C20 0.8(8)
C18 C19 C20 C15 -0.9(8)
C16 C15 C20 C19 0.9(8)
P2 C15 C20 C19 -179.9(4)
C26 C21 C22 C23 -1.8(7)
P2 C21 C22 C23 176.6(4)
C21 C22 C23 C24 0.1(8)
C22 C23 C24 C25 1.5(8)
C23 C24 C25 C26 -1.4(8)
C24 C25 C26 C21 -0.3(8)
C22 C21 C26 C25 1.9(7)
P2 C21 C26 C25 -176.6(4)
C32 C27 C28 C29 -1.4(8)
P3 C27 C28 C29 -177.0(4)
C27 C28 C29 C30 1.7(8)
C28 C29 C30 C31 -1.8(8)
C29 C30 C31 C32 1.6(8)
C30 C31 C32 C27 -1.2(8)
C28 C27 C32 C31 1.1(8)
P3 C27 C32 C31 176.9(4)
C38 C33 C34 C35 1.3(7)
P3 C33 C34 C35 173.5(4)
C33 C34 C35 C36 -2.5(7)
C34 C35 C36 C37 2.2(8)
C35 C36 C37 C38 -0.8(8)
C36 C37 C38 C33 -0.3(8)
C34 C33 C38 C37 0.1(7)
P3 C33 C38 C37 -171.7(4)
C44 C39 C40 C41 0.4(7)
P3 C39 C40 C41 -178.1(4)
C39 C40 C41 C42 -1.1(8)
C40 C41 C42 C43 1.0(8)
C41 C42 C43 C44 -0.2(8)
C42 C43 C44 C39 -0.5(8)
C40 C39 C44 C43 0.4(8)
P3 C39 C44 C43 179.0(4)
Cu1 O3 P1 O5 100.4(2)
Cu1 O3 P1 O4 -150.0(2)
Cu1 O3 P1 N1 -27.4(3)
C8 O5 P1 O3 175.3(3)
C8 O5 P1 O4 58.6(4)
C8 O5 P1 N1 -53.0(4)
C7 O4 P1 O3 49.6(4)
C7 O4 P1 O5 163.5(4)
C7 O4 P1 N1 -80.3(4)
S1 N1 P1 O3 49.7(4)
S1 N1 P1 O5 -76.2(3)
S1 N1 P1 O4 175.1(3)
C22 C21 P2 C15 1.3(5)
C26 C21 P2 C15 179.7(4)
C22 C21 P2 C9 -107.1(4)
C26 C21 P2 C9 71.4(4)
C22 C21 P2 Cu1 125.8(4)
C26 C21 P2 Cu1 -55.7(4)
C16 C15 P2 C21 -85.1(4)
C20 C15 P2 C21 95.7(4)
C16 C15 P2 C9 21.4(5)
C20 C15 P2 C9 -157.8(4)
C16 C15 P2 Cu1 149.7(4)
C20 C15 P2 Cu1 -29.5(4)
C14 C9 P2 C21 20.4(5)
C10 C9 P2 C21 -160.3(4)
C14 C9 P2 C15 -87.9(5)
C10 C9 P2 C15 91.3(4)
C14 C9 P2 Cu1 146.0(4)
C10 C9 P2 Cu1 -34.8(5)
C28 C27 P3 C39 20.0(5)
C32 C27 P3 C39 -155.7(4)
C28 C27 P3 C33 -90.5(5)
C32 C27 P3 C33 93.8(4)
C28 C27 P3 Cu1 146.0(4)
C32 C27 P3 Cu1 -29.7(5)
C44 C39 P3 C27 80.6(4)
C40 C39 P3 C27 -100.9(5)
C44 C39 P3 C33 -170.6(4)
C40 C39 P3 C33 7.9(5)
C44 C39 P3 Cu1 -50.0(4)
C40 C39 P3 Cu1 128.5(4)
C38 C33 P3 C27 -17.6(5)
C34 C33 P3 C27 170.6(4)
C38 C33 P3 C39 -125.8(4)
C34 C33 P3 C39 62.4(4)
C38 C33 P3 Cu1 112.0(4)
C34 C33 P3 Cu1 -59.7(4)
Cu1 O1 S1 O2 115.2(3)
Cu1 O1 S1 N1 -12.2(3)
Cu1 O1 S1 C1 -127.9(3)
P1 N1 S1 O2 -157.4(3)
P1 N1 S1 O1 -27.6(4)
P1 N1 S1 C1 88.2(3)
C6 C1 S1 O2 -18.7(5)
C2 C1 S1 O2 161.2(4)
C6 C1 S1 O1 -141.2(4)
C2 C1 S1 O1 38.7(5)
C6 C1 S1 N1 98.7(4)
C2 C1 S1 N1 -81.5(5)
